data_4509375
loop_
_publ_author_name
'Li, Xia'
'Wu, Ben-Lai'
'Niu, Cao-Yuan'
'Niu, Yun-Yin'
'Zhang, Hong-Yun'

_publ_section_title
;
 Syntheses of Metal&#x2212;2-(Pyridin-4-yl)-1H-imidazole-4,5-dicarboxylate
 Networks with Topological Diversity: Gas Adsorption, Thermal Stability
 and Fluorescent Emission Properties
;
_journal_issue 8
_journal_name_full 'Crystal Growth &amp; Design'
_journal_page_first 3423
_journal_paper_doi 10.1021/cg801321e
_journal_volume 9
_journal_year 2009
_chemical_formula_sum 'C40 H44 Cl N12 O28 Tb3'
_chemical_formula_weight 1653.08
_chemical_name_systematic
; 
 ? 
;
_space_group_IT_number 15
_symmetry_cell_setting monoclinic
_symmetry_space_group_name_Hall '-C 2yc'
_symmetry_space_group_name_H-M 'C 1 2/c 1'
_atom_sites_solution_hydrogens geom
_atom_sites_solution_primary direct
_atom_sites_solution_secondary difmap
_audit_creation_method SHELXL-97
_cell_angle_alpha 90.00
_cell_angle_beta 106.1640(10)
_cell_angle_gamma 90.00
_cell_formula_units_Z 4
_cell_length_a 20.983(2)
_cell_length_b 9.5190(9)
_cell_length_c 27.525(3)
_cell_measurement_temperature 273(2)
_cell_measurement_theta_max 28.1021
_cell_measurement_theta_min 2.3663
_cell_volume 5280.4(9)
_computing_cell_refinement CrystalClear
_computing_data_collection 'CrystalClear (Rigaku, 2000)'
_computing_data_reduction CrystalClear
_computing_molecular_graphics SHELXL97
_computing_publication_material SHELXL97
_computing_structure_refinement 'SHELXL-97 (Sheldrick, 1997)'
_computing_structure_solution 'SHELXS-97 (Sheldrick, 1990)'
_diffrn_ambient_temperature 273(2)
_diffrn_measured_fraction_theta_full 0.951
_diffrn_measured_fraction_theta_max 0.951
_diffrn_measurement_device_type 'Mercury CCD'
_diffrn_measurement_method '\w scan'
_diffrn_radiation_monochromator graphite
_diffrn_radiation_source 'fine-focus sealed tube'
_diffrn_radiation_type MoK\a
_diffrn_radiation_wavelength 0.71073
_diffrn_reflns_av_R_equivalents 0.0183
_diffrn_reflns_av_sigmaI/netI 0.0156
_diffrn_reflns_limit_h_max 24
_diffrn_reflns_limit_h_min -24
_diffrn_reflns_limit_k_max 11
_diffrn_reflns_limit_k_min -11
_diffrn_reflns_limit_l_max 32
_diffrn_reflns_limit_l_min -32
_diffrn_reflns_number 17148
_diffrn_reflns_theta_full 25.00
_diffrn_reflns_theta_max 25.00
_diffrn_reflns_theta_min 2.40
_exptl_absorpt_coefficient_mu 4.129
_exptl_absorpt_correction_T_max 0.534
_exptl_absorpt_correction_T_min 0.301
_exptl_absorpt_correction_type multi-scan
_exptl_crystal_colour green
_exptl_crystal_density_diffrn 2.079
_exptl_crystal_density_method 'not measured'
_exptl_crystal_description Block
_exptl_crystal_F_000 3216
_exptl_crystal_size_max 0.424
_exptl_crystal_size_mid 0.250
_exptl_crystal_size_min 0.152
_refine_diff_density_max 1.994
_refine_diff_density_min -0.829
_refine_diff_density_rms 0.098
_refine_ls_extinction_coef 0.000028(19)
_refine_ls_extinction_expression Fc^*^=kFc[1+0.001xFc^2^\l^3^/sin(2\q)]^-1/4^
_refine_ls_extinction_method SHELXL
_refine_ls_goodness_of_fit_ref 1.067
_refine_ls_hydrogen_treatment mixed
_refine_ls_matrix_type full
_refine_ls_number_parameters 409
_refine_ls_number_reflns 4426
_refine_ls_number_restraints 7
_refine_ls_restrained_S_all 1.066
_refine_ls_R_factor_all 0.0221
_refine_ls_R_factor_gt 0.0210
_refine_ls_shift/su_max 0.002
_refine_ls_shift/su_mean 0.000
_refine_ls_structure_factor_coef Fsqd
_refine_ls_weighting_details 'calc w=1/[\s^2^(Fo^2^)+(0.0300P)^2^+23.7682P] where P=(Fo^2^+2Fc^2^)/3'
_refine_ls_weighting_scheme calc
_refine_ls_wR_factor_gt 0.0551
_refine_ls_wR_factor_ref 0.0558
_reflns_number_gt 4242
_reflns_number_total 4426
_reflns_threshold_expression >2sigma(I)
_cod_data_source_file cg801321esup1.cif
_cod_data_source_block 5
_cod_depositor_comments
;
The following automatic conversions were performed:

'_symmetry_cell_setting' value 'Monoclinic' changed to 'monoclinic'
according to /home/saulius/struct/CIF-dictionaries/cif_core.dic
dictionary named 'cif_core.dic' version 2.4.2 from
2011-04-26.

'_exptl_absorpt_correction_type' value 'Multi-scan'
changed to 'multi-scan' according to
/home/saulius/struct/CIF-dictionaries/cif_core.dic dictionary named
'cif_core.dic' version 2.4.2 from 2011-04-26.

Automatic conversion script
Id: cif_fix_values 1891 2012-01-12 08:04:46Z andrius 
;
_cod_original_sg_symbol_H-M C2/c
_cod_database_code 4509375

loop_
_symmetry_equiv_pos_as_xyz
'x, y, z'
'-x, y, -z+1/2'
'x+1/2, y+1/2, z'
'-x+1/2, y+1/2, -z+1/2'
'-x, -y, -z'
'x, -y, z-1/2'
'-x+1/2, -y+1/2, -z'
'x+1/2, -y+1/2, z-1/2'

loop_
_atom_site_label
_atom_site_type_symbol
_atom_site_fract_x
_atom_site_fract_y
_atom_site_fract_z
_atom_site_U_iso_or_equiv
_atom_site_adp_type
_atom_site_occupancy
_atom_site_symmetry_multiplicity
_atom_site_calc_flag
_atom_site_refinement_flags
Tb1 Tb 0.812506(7) 0.804132(16) 0.285350(6) 0.01495(7) Uani 1 1 d .
Tb2 Tb 1.0000 0.23639(2) 0.2500 0.01590(8) Uani 1 2 d S
Cl1 Cl 0.99659(15) 0.9452(3) 0.43730(11) 0.0139(6) Uiso 0.25 1 d P
O1 O 0.82913(13) 1.0279(3) 0.32883(10) 0.0247(6) Uani 1 1 d .
O2 O 0.74988(12) 1.1619(3) 0.28060(10) 0.0242(5) Uani 1 1 d .
O3 O 0.71465(12) 1.4354(3) 0.28998(10) 0.0231(5) Uani 1 1 d .
O4 O 0.76652(12) 1.6265(2) 0.32690(9) 0.0215(5) Uani 1 1 d .
O5 O 0.70291(12) 0.8903(3) 0.28253(11) 0.0261(6) Uani 1 1 d D
H5A H 0.7028 0.9764 0.2816 0.039 Uiso 1 1 calc R
O6 O 0.87955(16) 0.7752(3) 0.37035(11) 0.0344(7) Uani 1 1 d D
O7 O 0.90931(12) 0.9037(3) 0.27425(11) 0.0257(6) Uani 1 1 d .
O8 O 1.00181(13) 1.0289(3) 0.30196(11) 0.0278(6) Uani 1 1 d .
O9 O 0.88108(11) 0.6182(3) 0.27393(10) 0.0223(5) Uani 1 1 d .
O10 O 0.94476(12) 0.4328(3) 0.27308(10) 0.0241(5) Uani 1 1 d .
O11 O 1.05301(18) 0.2884(3) 0.33499(11) 0.0385(7) Uani 1 1 d D
H11A H 1.0717 0.2178 0.3492 0.058 Uiso 1 1 calc R
O12 O 1.11338(12) 0.1593(3) 0.26583(12) 0.0300(6) Uani 1 1 d D
H12A H 1.1141 0.0791 0.2551 0.045 Uiso 1 1 calc R
O13 O 1.12304(17) 0.0752(4) 0.39827(14) 0.0483(8) Uani 1 1 d .
O14 O 1.25866(17) 0.1173(5) 0.43211(13) 0.0524(9) Uani 1 1 d D
N1 N 0.90018(15) 1.2528(3) 0.37586(11) 0.0206(6) Uani 1 1 d .
H1 H 0.9214 1.1747 0.3828 0.025 Uiso 1 1 calc R
N2 N 0.87779(15) 1.4797(3) 0.37746(11) 0.0195(6) Uani 1 1 d .
N3 N 1.11630(17) 1.4574(4) 0.49558(13) 0.0359(8) Uani 1 1 d .
N4 N 1.07322(15) 0.8008(3) 0.34495(12) 0.0219(6) Uani 1 1 d .
H4 H 1.0936 0.8793 0.3536 0.026 Uiso 1 1 calc R
N5 N 1.05511(14) 0.5730(3) 0.33653(11) 0.0189(6) Uani 1 1 d .
N6 N 1.29550(19) 0.5972(5) 0.45075(17) 0.0525(11) Uani 1 1 d .
C1 C 0.80249(16) 1.1449(4) 0.31555(13) 0.0174(7) Uani 1 1 d .
C2 C 0.83818(17) 1.2696(4) 0.34334(13) 0.0177(7) Uani 1 1 d .
C3 C 0.82448(17) 1.4123(3) 0.34486(13) 0.0163(7) Uani 1 1 d .
C4 C 0.76418(17) 1.4951(3) 0.31818(13) 0.0167(7) Uani 1 1 d .
C5 C 0.92263(17) 1.3804(4) 0.39538(13) 0.0197(7) Uani 1 1 d .
C6 C 0.98910(18) 1.4052(4) 0.43040(13) 0.0211(7) Uani 1 1 d .
C7 C 1.0297(2) 1.2965(4) 0.45402(17) 0.0327(9) Uani 1 1 d .
H7A H 1.0155 1.2038 0.4485 0.039 Uiso 1 1 calc R
C8 C 1.0917(2) 1.3275(5) 0.48595(17) 0.0402(11) Uani 1 1 d .
H8A H 1.1180 1.2530 0.5018 0.048 Uiso 1 1 calc R
C9 C 1.0767(2) 1.5616(5) 0.47318(15) 0.0309(9) Uani 1 1 d .
H9A H 1.0922 1.6531 0.4796 0.037 Uiso 1 1 calc R
C10 C 1.01334(19) 1.5423(4) 0.44071(14) 0.0265(8) Uani 1 1 d .
H10A H 0.9876 1.6190 0.4261 0.032 Uiso 1 1 calc R
C11 C 0.93696(16) 0.5594(3) 0.28425(13) 0.0160(7) Uani 1 1 d .
C12 C 0.99762(16) 0.6420(4) 0.31188(12) 0.0170(7) Uani 1 1 d .
C13 C 1.00865(17) 0.7857(4) 0.31708(14) 0.0187(7) Uani 1 1 d .
C14 C 0.97030(17) 0.9156(4) 0.29673(13) 0.0190(7) Uani 1 1 d .
C15 C 1.09961(17) 0.6719(4) 0.35666(14) 0.0210(7) Uani 1 1 d .
C16 C 1.16787(17) 0.6460(4) 0.38864(14) 0.0242(8) Uani 1 1 d .
C17 C 1.1927(2) 0.5112(5) 0.3974(2) 0.0450(12) Uani 1 1 d .
H17A H 1.1671 0.4345 0.3826 0.054 Uiso 1 1 calc R
C18 C 1.2559(3) 0.4923(6) 0.4284(2) 0.0563(15) Uani 1 1 d .
H18A H 1.2720 0.4010 0.4341 0.068 Uiso 1 1 calc R
C19 C 1.2717(2) 0.7261(6) 0.4413(2) 0.0484(12) Uani 1 1 d .
H19A H 1.2987 0.8011 0.4558 0.058 Uiso 1 1 calc R
C20 C 1.2090(2) 0.7549(5) 0.41092(19) 0.0387(10) Uani 1 1 d .
H20A H 1.1944 0.8473 0.4055 0.046 Uiso 1 1 calc R
H12B H 1.1435(19) 0.177(6) 0.2932(11) 0.046 Uiso 1 1 d D
H6B H 0.903(2) 0.837(4) 0.3898(16) 0.046 Uiso 1 1 d D
H6A H 0.881(3) 0.689(2) 0.380(2) 0.046 Uiso 1 1 d D
H11B H 1.058(3) 0.367(3) 0.3510(17) 0.046 Uiso 1 1 d D
H5B H 0.6670(15) 0.862(6) 0.2616(15) 0.046 Uiso 1 1 d D
H14B H 1.264(3) 0.152(6) 0.4044(12) 0.046 Uiso 1 1 d D
H14A H 1.2933(17) 0.087(6) 0.4545(15) 0.046 Uiso 1 1 d D
Cl2 Cl 0.9243(4) 0.9880(10) 0.4428(3) 0.0400(19) Uiso 0.13 1 d P
Cl3 Cl 1.0849(4) 0.9527(10) 0.4788(3) 0.0397(19) Uiso 0.13 1 d P

loop_
_atom_site_aniso_label
_atom_site_aniso_U_11
_atom_site_aniso_U_22
_atom_site_aniso_U_33
_atom_site_aniso_U_23
_atom_site_aniso_U_13
_atom_site_aniso_U_12
Tb1 0.01260(10) 0.00796(10) 0.02169(11) -0.00020(6) 0.00046(7) -0.00011(5)
Tb2 0.01451(12) 0.00788(12) 0.02466(13) 0.000 0.00439(9) 0.000
O1 0.0253(13) 0.0113(12) 0.0294(14) -0.0011(10) -0.0057(11) 0.0029(10)
O2 0.0224(13) 0.0132(12) 0.0291(14) 0.0002(10) -0.0059(11) -0.0001(10)
O3 0.0173(12) 0.0178(12) 0.0287(13) -0.0041(10) -0.0026(11) 0.0025(10)
O4 0.0253(13) 0.0116(12) 0.0265(13) 0.0004(10) 0.0055(10) 0.0024(10)
O5 0.0174(12) 0.0164(12) 0.0412(16) 0.0017(11) 0.0026(11) -0.0008(10)
O6 0.0460(18) 0.0133(13) 0.0310(15) -0.0001(11) -0.0106(13) -0.0007(12)
O7 0.0145(12) 0.0153(12) 0.0436(16) 0.0084(11) 0.0019(11) -0.0013(10)
O8 0.0221(13) 0.0151(13) 0.0390(15) 0.0071(11) -0.0033(11) -0.0050(10)
O9 0.0145(12) 0.0164(12) 0.0336(14) -0.0027(11) 0.0026(10) 0.0009(10)
O10 0.0212(13) 0.0142(12) 0.0363(14) -0.0047(11) 0.0069(11) 0.0009(10)
O11 0.063(2) 0.0152(13) 0.0283(15) -0.0016(11) -0.0014(14) 0.0053(14)
O12 0.0166(12) 0.0150(12) 0.0543(18) -0.0066(12) 0.0031(12) -0.0007(11)
O13 0.0397(18) 0.0381(18) 0.057(2) -0.0047(15) -0.0035(16) 0.0066(15)
O14 0.0388(19) 0.074(3) 0.0375(18) 0.0000(18) -0.0001(15) 0.0045(18)
N1 0.0207(15) 0.0122(14) 0.0247(16) -0.0011(12) -0.0005(12) 0.0038(12)
N2 0.0202(15) 0.0144(14) 0.0208(15) -0.0022(11) 0.0003(12) -0.0012(12)
N3 0.0245(17) 0.049(2) 0.0285(18) -0.0035(16) -0.0016(14) 0.0001(16)
N4 0.0156(14) 0.0154(15) 0.0313(17) 0.0010(12) 0.0005(13) -0.0024(11)
N5 0.0166(14) 0.0156(14) 0.0230(15) 0.0000(12) 0.0029(12) 0.0019(12)
N6 0.0265(19) 0.067(3) 0.053(3) 0.016(2) -0.0070(18) 0.005(2)
C1 0.0189(16) 0.0118(16) 0.0206(16) -0.0036(13) 0.0038(14) -0.0011(13)
C2 0.0173(17) 0.0144(16) 0.0196(17) 0.0004(13) 0.0024(14) 0.0010(13)
C3 0.0174(16) 0.0113(16) 0.0176(16) -0.0010(12) 0.0003(13) -0.0029(13)
C4 0.0192(17) 0.0125(16) 0.0180(16) 0.0001(13) 0.0048(14) 0.0010(13)
C5 0.0196(17) 0.0166(17) 0.0200(17) 0.0005(14) 0.0008(14) 0.0005(14)
C6 0.0206(17) 0.0231(19) 0.0185(17) -0.0032(14) 0.0035(14) 0.0000(15)
C7 0.029(2) 0.025(2) 0.037(2) -0.0013(17) -0.0016(18) 0.0034(16)
C8 0.030(2) 0.040(2) 0.040(3) -0.002(2) -0.008(2) 0.0082(19)
C9 0.027(2) 0.035(2) 0.027(2) -0.0047(17) 0.0012(16) -0.0109(18)
C10 0.0253(19) 0.024(2) 0.0266(19) 0.0001(15) 0.0018(16) -0.0005(16)
C11 0.0161(16) 0.0128(16) 0.0200(16) 0.0002(13) 0.0065(13) 0.0008(13)
C12 0.0170(16) 0.0139(16) 0.0200(16) 0.0016(13) 0.0051(13) 0.0032(13)
C13 0.0155(16) 0.0152(17) 0.0239(17) 0.0012(14) 0.0031(14) -0.0013(13)
C14 0.0165(17) 0.0148(17) 0.0251(18) 0.0010(14) 0.0049(14) -0.0017(14)
C15 0.0177(17) 0.0176(17) 0.0253(18) 0.0015(14) 0.0020(14) 0.0027(14)
C16 0.0176(17) 0.027(2) 0.0267(18) 0.0008(16) 0.0040(15) 0.0036(15)
C17 0.029(2) 0.033(2) 0.063(3) 0.002(2) -0.005(2) 0.0106(19)
C18 0.037(3) 0.044(3) 0.073(4) 0.008(3) -0.010(3) 0.013(2)
C19 0.027(2) 0.050(3) 0.055(3) 0.000(2) -0.009(2) -0.004(2)
C20 0.029(2) 0.029(2) 0.049(3) 0.0014(19) -0.006(2) 0.0009(18)

loop_
_atom_type_symbol
_atom_type_description
_atom_type_scat_dispersion_real
_atom_type_scat_dispersion_imag
_atom_type_scat_source
C C 0.0033 0.0016 'International Tables Vol C Tables 4.2.6.8 and 6.1.1.4'
H H 0.0000 0.0000 'International Tables Vol C Tables 4.2.6.8 and 6.1.1.4'
N N 0.0061 0.0033 'International Tables Vol C Tables 4.2.6.8 and 6.1.1.4'
O O 0.0106 0.0060 'International Tables Vol C Tables 4.2.6.8 and 6.1.1.4'
Cl Cl 0.1484 0.1585 'International Tables Vol C Tables 4.2.6.8 and 6.1.1.4'
Tb Tb -0.1723 4.1537 'International Tables Vol C Tables 4.2.6.8 and 6.1.1.4'

loop_
_geom_angle_atom_site_label_1
_geom_angle_atom_site_label_2
_geom_angle_atom_site_label_3
_geom_angle
_geom_angle_site_symmetry_1
_geom_angle_site_symmetry_3
O7 Tb1 O2 116.76(10) . 4_645
O7 Tb1 O3 71.05(9) . 4_645
O2 Tb1 O3 71.26(9) 4_645 4_645
O7 Tb1 O9 72.67(9) . .
O2 Tb1 O9 72.16(8) 4_645 .
O3 Tb1 O9 106.77(9) 4_645 .
O7 Tb1 O6 83.02(11) . .
O2 Tb1 O6 137.78(9) 4_645 .
O3 Tb1 O6 149.08(9) 4_645 .
O9 Tb1 O6 80.16(10) . .
O7 Tb1 O4 146.17(8) . 1_545
O2 Tb1 O4 75.50(9) 4_645 1_545
O3 Tb1 O4 140.08(8) 4_645 1_545
O9 Tb1 O4 82.83(8) . 1_545
O6 Tb1 O4 69.86(10) . 1_545
O7 Tb1 O1 72.36(9) . .
O2 Tb1 O1 149.52(8) 4_645 .
O3 Tb1 O1 86.25(9) 4_645 .
O9 Tb1 O1 135.86(9) . .
O6 Tb1 O1 69.66(9) . .
O4 Tb1 O1 114.07(9) 1_545 .
O7 Tb1 O5 135.27(9) . .
O2 Tb1 O5 81.40(9) 4_645 .
O3 Tb1 O5 78.29(9) 4_645 .
O9 Tb1 O5 149.25(9) . .
O6 Tb1 O5 111.45(11) . .
O4 Tb1 O5 75.45(9) 1_545 .
O1 Tb1 O5 73.91(9) . .
O11 Tb2 O11 155.66(14) . 2_755
O11 Tb2 O10 88.26(10) . 2_755
O11 Tb2 O10 72.48(10) 2_755 2_755
O11 Tb2 O10 72.48(10) . .
O11 Tb2 O10 88.26(10) 2_755 .
O10 Tb2 O10 76.31(12) 2_755 .
O11 Tb2 O12 114.48(12) . 2_755
O11 Tb2 O12 73.38(11) 2_755 2_755
O10 Tb2 O12 136.15(9) 2_755 2_755
O10 Tb2 O12 75.97(9) . 2_755
O11 Tb2 O12 73.38(11) . .
O11 Tb2 O12 114.48(12) 2_755 .
O10 Tb2 O12 75.97(9) 2_755 .
O10 Tb2 O12 136.15(9) . .
O12 Tb2 O12 144.55(13) 2_755 .
O11 Tb2 O8 133.07(9) . 2_745
O11 Tb2 O8 70.09(10) 2_755 2_745
O10 Tb2 O8 114.22(10) 2_755 2_745
O10 Tb2 O8 150.06(9) . 2_745
O12 Tb2 O8 78.08(9) 2_755 2_745
O12 Tb2 O8 73.27(9) . 2_745
O11 Tb2 O8 70.09(10) . 1_545
O11 Tb2 O8 133.07(9) 2_755 1_545
O10 Tb2 O8 150.06(9) 2_755 1_545
O10 Tb2 O8 114.22(10) . 1_545
O12 Tb2 O8 73.27(9) 2_755 1_545
O12 Tb2 O8 78.08(9) . 1_545
O8 Tb2 O8 71.44(14) 2_745 1_545
Cl2 Cl1 Cl3 136.2(5) . .
C1 O1 Tb1 130.2(2) . .
C1 O2 Tb1 148.0(2) . 4_655
C4 O3 Tb1 138.3(2) . 4_655
C4 O4 Tb1 127.2(2) . 1_565
C14 O7 Tb1 140.5(2) . .
C14 O8 Tb2 135.3(2) . 1_565
C11 O9 Tb1 150.3(2) . .
C11 O10 Tb2 156.8(2) . .
C5 N1 C2 108.4(3) . .
C5 N2 C3 105.8(3) . .
C9 N3 C8 116.1(4) . .
C15 N4 C13 108.4(3) . .
C15 N5 C12 106.5(3) . .
C19 N6 C18 116.7(4) . .
O1 C1 O2 124.3(3) . .
O1 C1 C2 115.9(3) . .
O2 C1 C2 119.8(3) . .
N1 C2 C3 105.1(3) . .
N1 C2 C1 119.4(3) . .
C3 C2 C1 135.4(3) . .
N2 C3 C2 109.7(3) . .
N2 C3 C4 119.6(3) . .
C2 C3 C4 130.7(3) . .
O3 C4 O4 123.2(3) . .
O3 C4 C3 120.6(3) . .
O4 C4 C3 116.2(3) . .
N2 C5 N1 111.0(3) . .
N2 C5 C6 124.8(3) . .
N1 C5 C6 124.2(3) . .
C7 C6 C10 117.4(3) . .
C7 C6 C5 122.2(3) . .
C10 C6 C5 120.3(3) . .
C6 C7 C8 119.1(4) . .
N3 C8 C7 124.5(4) . .
N3 C9 C10 124.2(4) . .
C9 C10 C6 118.8(4) . .
O9 C11 O10 122.9(3) . .
O9 C11 C12 119.0(3) . .
O10 C11 C12 118.1(3) . .
N5 C12 C13 108.8(3) . .
N5 C12 C11 120.0(3) . .
C13 C12 C11 131.2(3) . .
N4 C13 C12 105.8(3) . .
N4 C13 C14 118.0(3) . .
C12 C13 C14 135.9(3) . .
O8 C14 O7 124.3(3) . .
O8 C14 C13 117.2(3) . .
O7 C14 C13 118.4(3) . .
N5 C15 N4 110.5(3) . .
N5 C15 C16 125.5(3) . .
N4 C15 C16 124.0(3) . .
C20 C16 C17 117.5(4) . .
C20 C16 C15 121.5(4) . .
C17 C16 C15 121.0(4) . .
C18 C17 C16 118.8(5) . .
N6 C18 C17 123.9(5) . .
N6 C19 C20 123.3(5) . .
C19 C20 C16 119.7(4) . .
Cl1 Cl2 Cl3 118.5(5) . 5_776
Cl1 Cl3 Cl2 104.6(5) . 5_776

loop_
_geom_bond_atom_site_label_1
_geom_bond_atom_site_label_2
_geom_bond_distance
_geom_bond_site_symmetry_2
Tb1 O7 2.337(2) .
Tb1 O2 2.349(2) 4_645
Tb1 O3 2.351(3) 4_645
Tb1 O9 2.357(2) .
Tb1 O6 2.387(3) .
Tb1 O4 2.390(2) 1_545
Tb1 O1 2.421(2) .
Tb1 O5 2.422(3) .
Tb2 O11 2.347(3) .
Tb2 O11 2.347(3) 2_755
Tb2 O10 2.377(2) 2_755
Tb2 O10 2.377(2) .
Tb2 O12 2.411(3) 2_755
Tb2 O12 2.411(3) .
Tb2 O8 2.432(3) 2_745
Tb2 O8 2.432(3) 1_545
Cl1 Cl2 1.618(9) .
Cl1 Cl3 1.889(10) .
O1 C1 1.254(4) .
O2 C1 1.257(4) .
O2 Tb1 2.349(2) 4_655
O3 C4 1.248(4) .
O3 Tb1 2.351(3) 4_655
O4 C4 1.272(4) .
O4 Tb1 2.390(2) 1_565
O7 C14 1.262(4) .
O8 C14 1.253(4) .
O8 Tb2 2.432(3) 1_565
O9 C11 1.258(4) .
O10 C11 1.266(4) .
N1 C5 1.358(5) .
N1 C2 1.368(5) .
N2 C5 1.328(5) .
N2 C3 1.382(4) .
N3 C9 1.330(6) .
N3 C8 1.338(6) .
N4 C15 1.348(5) .
N4 C13 1.366(5) .
N5 C15 1.333(5) .
N5 C12 1.375(4) .
N6 C19 1.324(7) .
N6 C18 1.335(7) .
C1 C2 1.496(5) .
C2 C3 1.391(5) .
C3 C4 1.498(5) .
C5 C6 1.477(5) .
C6 C7 1.382(6) .
C6 C10 1.400(5) .
C7 C8 1.384(6) .
C9 C10 1.392(6) .
C11 C12 1.509(5) .
C12 C13 1.388(5) .
C13 C14 1.496(5) .
C15 C16 1.478(5) .
C16 C20 1.378(6) .
C16 C17 1.381(6) .
C17 C18 1.374(7) .
C19 C20 1.375(6) .
Cl2 Cl3 2.291(13) 5_776
Cl3 Cl2 2.291(13) 5_776
